data_1550388
loop_
_publ_author_name
'Gregorkiewitz M'

_publ_contact_author_email gregormigu@gmail.com
_publ_contact_author_name 'M Gregorkiewitz'
_publ_section_title
;
 Synthese und charakterisierung por\"oser silicate
;
_journal_language German
_journal_name_full 'PhD Thesis, TU Darmstadt'
_journal_page_first 1
_journal_page_last 792
_journal_year 1980
_chemical_compound_source synthetic
_chemical_formula_sum 'Al K O4 Si'
_chemical_formula_weight 158.17
_chemical_name_systematic
;
Potassium aluminium silicate
;
_space_group_IT_number 31
_symmetry_Int_Tables_number 31
_symmetry_space_group_name_Hall 'P -2 -2bc'
_symmetry_space_group_name_H-M 'P n 21 m'
_cell_angle_alpha 90
_cell_angle_beta 90
_cell_angle_gamma 90
_cell_formula_units_Z 12
_cell_length_a 15.67
_cell_length_b 9.07
_cell_length_c 8.56
_cell_volume 1216.606
_diffrn_radiation_monochromator graphite
_diffrn_radiation_wavelength 0.71069
_exptl_absorpt_coefficient_mu 1.567
_exptl_crystal_density_diffrn 2.591
_exptl_crystal_density_meas 2.572(5)
_exptl_crystal_density_method 'floating crystal'
_pd_phase_name kaliophilite-O1
_refine_ls_R_factor_obs 0.128
_reflns_d_resolution_high 0.6195
_reflns_d_resolution_low 5.433
_reflns_number_observed 2293
_reflns_number_total 3037
_reflns_observed_criterion F>5.1sigma(F)
_cod_data_source_file gregorkiewitz80KFiO1_Pn21m_xz-.25_LC.cif
_cod_data_source_block VESTA_phase_1
_cod_depositor_comments
;
Strong pseudosymmetry:
space group symmetry is best described by B\"arnighausen tree
P 1 21 1 <(2)< P n 21 m <(2)< P n a m
keeping the same unit cell setting and beta=90.13\% for the monoclinic case.
Standard settings differ by orientation and/or origin and are
P m n 21, P n m a.
The original atom coordinates have been changed to meet legibility by COD 
validation software, using the transformation
x=x(original)-0.25
y=y(original)
z=z(original)-0.25

Other software might be able to use the original setting given here
loop_
_symmetry_equiv_pos_as_xyz
   'x, y, z'
   '1/2-x, 1/2+y, 1/2+z'
   '1/2-x, 1/2+y, -z'
   'x, y, 1/2-z'
loop_
   _atom_site_label
   _atom_site_occupancy
   _atom_site_fract_x
   _atom_site_fract_y
   _atom_site_fract_z
   _atom_site_adp_type
   _atom_site_U_iso_or_equiv
   _atom_site_type_symbol
   K1         1.0    -0.0442(4)      0.0232(9)      0.25           Uiso  0.0182(8)  K
   K2         1.0     0.0398(4)     -0.0389(9)      0.75           Uiso  0.0182(8)  K
   K3         1.0     0.3118(4)     -0.0081(9)      0.75           Uiso  0.0250(8)  K
   K4         1.0     0.3587(4)      0.0057(9)      0.25           Uiso  0.0250(8)  K
   K5         1.0     0.6469(4)     -0.0242(9)      0.75           Uiso  0.0134(8)  K
   K6         1.0     0.7021(4)     -0.0186(9)      0.25           Uiso  0.0134(8)  K
   Al1        1.0    -0.0258(3)      0.3340(6)      0.5615(6)      Uiso  0.0046(3)  Al
   Al3        1.0     0.1358(3)      0.1580(6)      0.4416(6)      Uiso  0.0046(3)  Al
   Al5        1.0     0.3045(3)      0.3246(6)      0.5571(6)      Uiso  0.0046(3)  Al
   Al7        1.0     0.4811(3)      0.1679(6)      0.5605(6)      Uiso  0.0046(3)  Al
   Al9        1.0     0.6508(3)      0.3140(6)      0.4387(6)      Uiso  0.0046(3)  Al
   Al11       1.0     0.8137(3)      0.1445(6)      0.5589(6)      Uiso  0.0046(3)  Al
   O1         1.0     0.0463(8)      0.1968(15)     0.5381(16)     Uiso  0.0129(8)  O
   O3         1.0     0.2116(8)      0.2838(15)     0.4693(16)     Uiso  0.0129(8)  O
   O5         1.0     0.3781(8)      0.1982(15)     0.4998(16)     Uiso  0.0129(8)  O
   O7         1.0     0.5471(8)      0.2737(15)     0.4569(16)     Uiso  0.0129(8)  O
   O9         1.0     0.7103(8)      0.1859(15)     0.5282(16)     Uiso  0.0129(8)  O
   O11        1.0     0.8798(8)      0.2727(15)     0.4893(16)     Uiso  0.0129(8)  O
   O13        1.0     0.1681(9)     -0.0089(17)     0.5055(15)     Uiso  0.0132(12) O
   O15        1.0     0.4982(9)     -0.0146(17)     0.5357(15)     Uiso  0.0132(12) O
   O17        1.0     0.8312(9)     -0.0233(17)     0.4767(15)     Uiso  0.0132(12) O
   O19        1.0    -0.0343(13)     0.3813(24)     0.75           Uiso  0.0167(14) O
   O20        1.0     0.1145(13)     0.1541(24)     0.25           Uiso  0.0167(14) O
   O21        1.0     0.2875(13)     0.3270(24)     0.75           Uiso  0.0167(14) O
   O22        1.0     0.4950(13)     0.2080(24)     0.75           Uiso  0.0167(14) O
   O23        1.0     0.6804(13)     0.3114(24)     0.25           Uiso  0.0167(14) O
   O24        1.0     0.8324(13)     0.1321(24)     0.75           Uiso  0.0167(14) O

 change of origin and original coordinates were added as a comment under
 _cod_depositor_comments
;
_cod_original_cell_volume 1217
_cod_database_code 1550388

loop_
_symmetry_equiv_pos_as_xyz
'x, y, z'
'-x, 1/2+y, 1/2+z'
'-x, 1/2+y, 1/2-z'
'x, y, -z'

loop_
_atom_site_label
_atom_site_occupancy
_atom_site_fract_x
_atom_site_fract_y
_atom_site_fract_z
_atom_site_adp_type
_atom_site_U_iso_or_equiv
_atom_site_type_symbol
K1 1.0 -0.2942(4) 0.0232(9) 0.00 Uiso 0.0182(8) K
K2 1.0 -0.2102(4) -0.0389(9) 0.50 Uiso 0.0182(8) K
K3 1.0 0.0618(4) -0.0081(9) 0.50 Uiso 0.0250(8) K
K4 1.0 0.1087(4) 0.0057(9) 0.00 Uiso 0.0250(8) K
K5 1.0 0.3969(4) -0.0242(9) 0.50 Uiso 0.0134(8) K
K6 1.0 0.4521(4) -0.0186(9) 0.00 Uiso 0.0134(8) K
Al1 1.0 -0.2758(3) 0.3340(6) 0.3115(6) Uiso 0.0046(3) Al
Al3 1.0 -0.1142(3) 0.1580(6) 0.1916(6) Uiso 0.0046(3) Al
Al5 1.0 0.0545(3) 0.3246(6) 0.3071(6) Uiso 0.0046(3) Al
Al7 1.0 0.2311(3) 0.1679(6) 0.3105(6) Uiso 0.0046(3) Al
Al9 1.0 0.4008(3) 0.3140(6) 0.1887(6) Uiso 0.0046(3) Al
Al11 1.0 0.5637(3) 0.1445(6) 0.3089(6) Uiso 0.0046(3) Al
O1 1.0 -0.2037(8) 0.1968(15) 0.2881(16) Uiso 0.0129(8) O
O3 1.0 -0.0384(8) 0.2838(15) 0.2193(16) Uiso 0.0129(8) O
O5 1.0 0.1281(8) 0.1982(15) 0.2498(16) Uiso 0.0129(8) O
O7 1.0 0.2971(8) 0.2737(15) 0.2069(16) Uiso 0.0129(8) O
O9 1.0 0.4603(8) 0.1859(15) 0.2782(16) Uiso 0.0129(8) O
O11 1.0 0.6298(8) 0.2727(15) 0.2393(16) Uiso 0.0129(8) O
O13 1.0 -0.0819(9) -0.0089(17) 0.2555(15) Uiso 0.0132(12) O
O15 1.0 0.2482(9) -0.0146(17) 0.2857(15) Uiso 0.0132(12) O
O17 1.0 0.5812(9) -0.0233(17) 0.2267(15) Uiso 0.0132(12) O
O19 1.0 -0.2843(13) 0.3813(24) 0.50 Uiso 0.0167(14) O
O20 1.0 -0.1355(13) 0.1541(24) 0.00 Uiso 0.0167(14) O
O21 1.0 0.0375(13) 0.3270(24) 0.50 Uiso 0.0167(14) O
O22 1.0 0.2450(13) 0.2080(24) 0.50 Uiso 0.0167(14) O
O23 1.0 0.4304(13) 0.3114(24) 0.00 Uiso 0.0167(14) O
O24 1.0 0.5824(13) 0.1321(24) 0.50 Uiso 0.0167(14) O
